data_7704383
loop_
_publ_author_name
'Gyton, Matthew R.'
'Kynman, Amy E.'
'Leforestier, Baptiste'
'Gallo, Angelo'
'Lewandowski, J\'ozef R'
'Chaplin, Adrian B.'

_publ_section_title
;
 Isolation and structural characterisation of rhodium(iii)
 \h<sup>2</sup>-fluoroarene complexes: experimental verification of
 predicted regioselectivity.
;
_journal_issue 18
_journal_name_full 'Dalton transactions (Cambridge, England : 2003)'
_journal_page_first 5791
_journal_page_last 5793
_journal_paper_doi 10.1039/d0dt01137a
_journal_volume 49
_journal_year 2020
_chemical_formula_moiety 'C26 H23 Cl2 N5 Rh, C32 H12 B F24'
_chemical_formula_sum 'C58 H35 B Cl2 F24 N5 Rh'
_chemical_formula_weight 1442.53
_chemical_melting_point ?
_space_group_crystal_system triclinic
_space_group_IT_number 2
_space_group_name_Hall '-P 1'
_space_group_name_H-M_alt 'P -1'
_atom_sites_solution_hydrogens geom
_atom_sites_solution_primary dual
_atom_sites_solution_secondary difmap
_audit_creation_date 2019-08-19
_audit_creation_method
;
Olex2 1.2
(compiled 2018.05.29 svn.r3510 for OlexSys, GUI svn.r5506)
;
_audit_update_record
;
2020-03-04 deposited with the CCDC.	2020-04-03 downloaded from the CCDC.
;
_cell_angle_alpha 107.3131(18)
_cell_angle_beta 99.0540(18)
_cell_angle_gamma 97.3820(17)
_cell_formula_units_Z 2
_cell_length_a 12.8386(3)
_cell_length_b 13.1411(3)
_cell_length_c 18.6851(4)
_cell_measurement_reflns_used 21103
_cell_measurement_temperature 150(2)
_cell_measurement_theta_max 31.6780
_cell_measurement_theta_min 3.1260
_cell_volume 2920.26(12)
_computing_cell_refinement 'CrysAlisPro 1.171.39.46 (Rigaku OD, 2018)'
_computing_data_collection 'CrysAlisPro 1.171.39.46 (Rigaku OD, 2018)'
_computing_data_reduction 'CrysAlisPro 1.171.39.46 (Rigaku OD, 2018)'
_computing_molecular_graphics 'Olex2 (Dolomanov et al., 2009)'
_computing_publication_material 'Olex2 (Dolomanov et al., 2009)'
_computing_structure_refinement 'ShelXL (Sheldrick, 2015)'
_computing_structure_solution 'ShelXT (Sheldrick, 2015)'
_diffrn_ambient_temperature 150(2)
_diffrn_detector 'CCD plate'
_diffrn_detector_area_resol_mean 5.3046
_diffrn_detector_type AtlasS2
_diffrn_measured_fraction_theta_full 0.999
_diffrn_measured_fraction_theta_max 0.999
_diffrn_measurement_details
;
List of Runs (angles in degrees, time in seconds):

  # Type    Start    End  Width  t~exp~   \w     \q     \k     \f   Frames
#--------------------------------------------------------------------------
  1  \w    -99.00   9.00   1.00    3.00    --  -23.16 -77.00  60.00  108
  2  \w    -79.00 -23.00   1.00    3.00    --  -23.16 125.00-173.00   56
  3  \w     -8.00 100.00   1.00    3.00    --   24.25  77.00   0.00  108
  4  \w    -50.00  49.00   1.00    3.00    --   24.25 -37.00-150.00   99
  5  \w    -52.00  57.00   1.00    3.00    --   24.25 -77.00 150.00  109
  6  \w   -110.00 -55.00   1.00    3.00    --  -23.16 178.00 -60.00   55
  7  \w    -50.00  49.00   1.00    3.00    --   24.25 -37.00 -60.00   99
  8  \w     -4.00  43.00   1.00    3.00    --   24.25  57.00 -90.00   47
  9  \w      0.00  99.00   1.00    3.00    --   24.25  37.00-120.00   99
;
_diffrn_measurement_device 'four-circle diffractometer'
_diffrn_measurement_device_type 'Rigaku Oxford Diffraction: SuperNova, Dual, Cu at zero, AtlasS2'
_diffrn_measurement_method '\w scans'
_diffrn_orient_matrix_type 'CrysAlisPro convention (1999,Acta A55,543-557)'
_diffrn_orient_matrix_UB_11 -0.0351695000
_diffrn_orient_matrix_UB_12 -0.0350840000
_diffrn_orient_matrix_UB_13 -0.0340734000
_diffrn_orient_matrix_UB_21 -0.0362862000
_diffrn_orient_matrix_UB_22 -0.0141357000
_diffrn_orient_matrix_UB_23 0.0219556000
_diffrn_orient_matrix_UB_31 -0.0262352000
_diffrn_orient_matrix_UB_32 0.0433616000
_diffrn_orient_matrix_UB_33 -0.0029113000
_diffrn_radiation_monochromator mirror
_diffrn_radiation_probe x-ray
_diffrn_radiation_type MoK\a
_diffrn_radiation_wavelength 0.71073
_diffrn_reflns_av_R_equivalents 0.0424
_diffrn_reflns_av_unetI/netI 0.0394
_diffrn_reflns_Laue_measured_fraction_full 0.999
_diffrn_reflns_Laue_measured_fraction_max 0.999
_diffrn_reflns_limit_h_max 16
_diffrn_reflns_limit_h_min -16
_diffrn_reflns_limit_k_max 16
_diffrn_reflns_limit_k_min -16
_diffrn_reflns_limit_l_max 23
_diffrn_reflns_limit_l_min -23
_diffrn_reflns_number 52099
_diffrn_reflns_point_group_measured_fraction_full 0.999
_diffrn_reflns_point_group_measured_fraction_max 0.999
_diffrn_reflns_theta_full 27.103
_diffrn_reflns_theta_max 27.103
_diffrn_reflns_theta_min 2.987
_diffrn_source 'micro-focus sealed X-ray tube'
_diffrn_source_type 'SuperNova (Mo) X-ray Source'
_exptl_absorpt_coefficient_mu 0.505
_exptl_absorpt_correction_T_max 1.00000
_exptl_absorpt_correction_T_min 0.85063
_exptl_absorpt_correction_type multi-scan
_exptl_absorpt_process_details
;
CrysAlisPro 1.171.39.46 (Rigaku Oxford Diffraction, 2018)
Empirical absorption correction using spherical harmonics,
 implemented in SCALE3 ABSPACK scaling algorithm.
;
_exptl_crystal_colour yellow
_exptl_crystal_colour_primary yellow
_exptl_crystal_density_diffrn 1.641
_exptl_crystal_density_meas ?
_exptl_crystal_description block
_exptl_crystal_F_000 1436
_exptl_crystal_recrystallization_method 'Crystals grown from CH2Cl2-hexane at 293 K'
_exptl_crystal_size_max 0.45
_exptl_crystal_size_mid 0.3
_exptl_crystal_size_min 0.25
_refine_diff_density_max 0.917
_refine_diff_density_min -0.534
_refine_diff_density_rms 0.071
_refine_ls_extinction_method none
_refine_ls_goodness_of_fit_ref 1.017
_refine_ls_hydrogen_treatment constr
_refine_ls_matrix_type full
_refine_ls_number_parameters 1015
_refine_ls_number_reflns 12857
_refine_ls_number_restraints 982
_refine_ls_restrained_S_all 1.137
_refine_ls_R_factor_all 0.0508
_refine_ls_R_factor_gt 0.0430
_refine_ls_shift/su_max 0.001
_refine_ls_shift/su_mean 0.000
_refine_ls_structure_factor_coef Fsqd
_refine_ls_weighting_details 'w=1/[\s^2^(Fo^2^)+(0.0392P)^2^+3.5062P] where P=(Fo^2^+2Fc^2^)/3'
_refine_ls_weighting_scheme calc
_refine_ls_wR_factor_gt 0.0964
_refine_ls_wR_factor_ref 0.1017
_reflns_Friedel_coverage 0.000
_reflns_number_gt 11202
_reflns_number_total 12857
_reflns_threshold_expression 'I > 2\s(I)'
_cod_data_source_file d0dt01137a3.cif
_cod_data_source_block 0422abc18s
_cod_depositor_comments
;
The following automatic conversions were performed:

data item '_chemical_melting_point' value 'not measured' was changed
to '?' -- the value is undefined or not given.

data item '_exptl_crystal_density_meas' value 'not measured' was
changed to '?' -- the value is perceived as not measured.

Automatic conversion script
Id: cif_fix_values 7556 2019-12-06 15:28:31Z antanas 
;
_cod_original_cell_volume 2920.28(11)
_cod_database_code 7704383
_shelx_shelxl_version_number 2014/7
_shelx_space_group_comment
;
The symmetry employed for this shelxl refinement is uniquely defined
by the following loop, which should always be used as a source of
symmetry information in preference to the above space-group names.
They are only intended as comments.
;
_olex2_refinement_description
;
1. Fixed Uiso
 At 1.2 times of:
  All C(H) groups, All C(H,H) groups
 At 1.5 times of:
  All C(H,H,H) groups
2. Restrained distances
 Cl1-C2A \\sim Cl1-C2
 with sigma of 0.01
 Cl3-C2 \\sim Cl3A-C2A
 with sigma of 0.01
 C207-F11 \\sim C207-F12 \\sim C207-F13 \\sim C207-F11A \\sim C207-F12A \\sim
C207-F13A
 with sigma of 0.01
 F11-F12 \\sim F12-F13 \\sim F13-F11 \\sim F11A-F12A \\sim F12A-F13A \\sim
F13A-F11A
 with sigma of 0.01
 C203-F11 \\sim C203-F12 \\sim C203-F13 \\sim C203-F11A \\sim C203-F12A \\sim
C203-F13A
 with sigma of 0.01
 C216-F20 \\sim C216-F21 \\sim C216-F22 \\sim C216-F20A \\sim C216-F21A \\sim
C216-F22A
 with sigma of 0.01
 F20-F21 \\sim F21-F22 \\sim F22-F20 \\sim F20A-F21A \\sim F21A-F22A \\sim
F22A-F20A
 with sigma of 0.01
 C213-F20 \\sim C213-F21 \\sim C213-F22 \\sim C213-F20A \\sim C213-F21A \\sim
C213-F22A
 with sigma of 0.01
 C231-F29 \\sim C231-F30 \\sim C231-F31 \\sim C231-F29A \\sim C231-F30A \\sim
C231-F31A
 with sigma of 0.01
 F29-F30 \\sim F30-F31 \\sim F31-F29 \\sim F29A-F30A \\sim F30A-F31A \\sim
F31A-F29A
 with sigma of 0.01
 C227-F29 \\sim C227-F30 \\sim C227-F31 \\sim C227-F29A \\sim C227-F30A \\sim
C227-F31A
 with sigma of 0.01
 C232-F32 \\sim C232-F33 \\sim C232-F34 \\sim C232-F32A \\sim C232-F33A \\sim
C232-F34A
 with sigma of 0.01
 F32-F33 \\sim F33-F34 \\sim F34-F32 \\sim F32A-F33A \\sim F33A-F34A \\sim
F34A-F32A
 with sigma of 0.01
 C229-F32 \\sim C229-F33 \\sim C229-F34 \\sim C229-F32A \\sim C229-F33A \\sim
C229-F34A
 with sigma of 0.01
 C205-C208 \\sim C205-C308
 with sigma of 0.01
 C223-F23 \\sim C223-F24 \\sim C223-F25 \\sim C323-F23A \\sim C323-F24A \\sim
C323-F25A
 with sigma of 0.01
 F23-F24 \\sim F24-F25 \\sim F25-F23 \\sim F23A-F24A \\sim F24A-F25A \\sim
F25A-F23A
 with sigma of 0.01
 C219-F23 \\sim C219-F24 \\sim C219-F25 \\sim C219-F23A \\sim C219-F24A \\sim
C219-F25A
 with sigma of 0.01
 C219-C223 \\sim C219-C323
 with sigma of 0.01
 C208-F14 \\sim C208-F15 \\sim C208-F16 \\sim C308-F14A \\sim C308-F15A \\sim
C308-F16A
 with sigma of 0.01
 F14-F15 \\sim F15-F16 \\sim F16-F14 \\sim F14A-F15A \\sim F15A-F16A \\sim
F16A-F14A
 with sigma of 0.01
 C205-F14 \\sim C205-F15 \\sim C205-F16 \\sim C205-F14A \\sim C205-F15A \\sim
C205-F16A
 with sigma of 0.01
3. Uiso/Uaniso restraints and constraints
C2A \\sim C2 \\sim Cl3 \\sim Cl3A \\sim C208 \\sim C308 \\sim C223 \\sim C323
\\sim F11 \\sim F11A \\sim F12 \\sim F12A \\sim F13 \\sim F13A \\sim F14 \\sim
F14A \\sim F15 \\sim F15A \\sim F16 \\sim F16A \\sim F17 \\sim F18 \\sim F19
\\sim F20 \\sim F20A \\sim F21 \\sim F21A \\sim F22 \\sim F22A \\sim F23 \\sim
F23A \\sim F24 \\sim F24A \\sim F25 \\sim F25A \\sim F26 \\sim F27 \\sim F28
\\sim F29 \\sim F29A \\sim F30 \\sim F30A \\sim F31 \\sim F31A \\sim F32 \\sim
F32A \\sim F33 \\sim F33A \\sim F34 \\sim F34A: within 2A with sigma of 0.01
and sigma for terminal atoms of 0.02
Uanis(C2A) \\sim Ueq, Uanis(C2) \\sim Ueq, Uanis(Cl3) \\sim Ueq, Uanis(Cl3A)
\\sim Ueq, Uanis(C208) \\sim Ueq, Uanis(C308) \\sim Ueq, Uanis(C223) \\sim Ueq,
Uanis(C323) \\sim Ueq, Uanis(F11) \\sim Ueq, Uanis(F11A) \\sim Ueq, Uanis(F12)
\\sim Ueq, Uanis(F12A) \\sim Ueq, Uanis(F13) \\sim Ueq, Uanis(F13A) \\sim Ueq,
Uanis(F14) \\sim Ueq, Uanis(F14A) \\sim Ueq, Uanis(F15) \\sim Ueq, Uanis(F15A)
\\sim Ueq, Uanis(F16) \\sim Ueq, Uanis(F16A) \\sim Ueq, Uanis(F17) \\sim Ueq,
Uanis(F18) \\sim Ueq, Uanis(F19) \\sim Ueq, Uanis(F20) \\sim Ueq, Uanis(F20A)
\\sim Ueq, Uanis(F21) \\sim Ueq, Uanis(F21A) \\sim Ueq, Uanis(F22) \\sim Ueq,
Uanis(F22A) \\sim Ueq, Uanis(F23) \\sim Ueq, Uanis(F23A) \\sim Ueq, Uanis(F24)
\\sim Ueq, Uanis(F24A) \\sim Ueq, Uanis(F25) \\sim Ueq, Uanis(F25A) \\sim Ueq,
Uanis(F26) \\sim Ueq, Uanis(F27) \\sim Ueq, Uanis(F28) \\sim Ueq, Uanis(F29)
\\sim Ueq, Uanis(F29A) \\sim Ueq, Uanis(F30) \\sim Ueq, Uanis(F30A) \\sim Ueq,
Uanis(F31) \\sim Ueq, Uanis(F31A) \\sim Ueq, Uanis(F32) \\sim Ueq, Uanis(F32A)
\\sim Ueq, Uanis(F33) \\sim Ueq, Uanis(F33A) \\sim Ueq, Uanis(F34) \\sim Ueq,
Uanis(F34A) \\sim Ueq: with sigma of 0.005 and sigma for terminal atoms of 0.01
Uanis(C223) = Uanis(C323)
Uanis(C308) = Uanis(C208)
4. Others
 Sof(Cl3A)=Sof(C2A)=Sof(H2AA)=Sof(H2AB)=1-FVAR(1)
 Sof(Cl3)=Sof(C2)=Sof(H2A)=Sof(H2B)=FVAR(1)
 Sof(F14A)=Sof(F15A)=Sof(F16A)=Sof(C308)=1-FVAR(2)
 Sof(F14)=Sof(F15)=Sof(F16)=Sof(C208)=FVAR(2)
 Sof(F11A)=Sof(F12A)=Sof(F13A)=1-FVAR(3)
 Sof(F11)=Sof(F12)=Sof(F13)=FVAR(3)
 Sof(F29A)=Sof(F30A)=Sof(F31A)=1-FVAR(4)
 Sof(F29)=Sof(F30)=Sof(F31)=FVAR(4)
 Sof(F20A)=Sof(F21A)=Sof(F22A)=1-FVAR(5)
 Sof(F20)=Sof(F21)=Sof(F22)=FVAR(5)
 Sof(F32A)=Sof(F33A)=Sof(F34A)=1-FVAR(6)
 Sof(F32)=Sof(F33)=Sof(F34)=FVAR(6)
 Sof(F23A)=Sof(F24A)=Sof(F25A)=Sof(C323)=1-FVAR(7)
 Sof(F23)=Sof(F24)=Sof(F25)=Sof(C223)=FVAR(7)
5.a Secondary CH2 refined with riding coordinates:
 C2(H2A,H2B), C2A(H2AA,H2AB)
5.b Aromatic/amide H refined with riding coordinates:
 C8(H8), C9(H9), C10(H10), C11(H11), C14(H14), C15(H15), C16(H16), C17(H17),
 C22(H22), C23(H23), C24(H24), C29(H29), C30(H30), C34(H34), C35(H35),
 C202(H202), C204(H204), C206(H206), C210(H210), C212(H212), C214(H214),
 C218(H218), C220(H220), C222(H222), C226(H226), C228(H228), C230(H230)
5.c Idealised Me refined as rotating group:
 C36(H36A,H36B,H36C), C37(H37A,H37B,H37C)
;
_olex2_submission_special_instructions 'No special instructions were received'
_oxdiff_exptl_absorpt_empirical_details
;
Empirical correction (ABSPACK) includes:
- Absorption correction using spherical harmonics
- Frame scaling
;
_oxdiff_exptl_absorpt_empirical_full_max 1.921
_oxdiff_exptl_absorpt_empirical_full_min 0.624

loop_
_space_group_symop_operation_xyz
'x, y, z'
'-x, -y, -z'

loop_
_atom_site_label
_atom_site_type_symbol
_atom_site_fract_x
_atom_site_fract_y
_atom_site_fract_z
_atom_site_U_iso_or_equiv
_atom_site_adp_type
_atom_site_occupancy
_atom_site_site_symmetry_order
_atom_site_calc_flag
_atom_site_refinement_flags_posn
_atom_site_refinement_flags_adp
_atom_site_refinement_flags_occupancy
_atom_site_disorder_assembly
_atom_site_disorder_group
Rh1 Rh 0.82317(2) 0.87873(2) 0.27266(2) 0.02187(6) Uani 1 1 d . . . . .
Cl1 Cl 0.65418(5) 0.73518(6) 0.25492(4) 0.03655(16) Uani 1 1 d D . . . .
Cl3 Cl 0.62356(11) 0.61049(11) 0.09414(8) 0.0728(5) Uani 0.811(3) 1 d D U P A 1
Cl3A Cl 0.5682(5) 0.6799(5) 0.0870(3) 0.070(2) Uani 0.189(3) 1 d D U P A 2
N20 N 0.91731(16) 0.76302(16) 0.25197(12) 0.0248(4) Uani 1 1 d . . . . .
N26 N 0.88104(18) 0.76942(18) 0.13141(12) 0.0310(5) Uani 1 1 d . . . . .
N28 N 0.78525(19) 0.8764(2) 0.09821(13) 0.0359(5) Uani 1 1 d . . . . .
N31 N 0.94023(18) 0.79454(18) 0.37912(12) 0.0301(5) Uani 1 1 d . . . . .
N33 N 0.8614(2) 0.90405(19) 0.45198(13) 0.0375(6) Uani 1 1 d . . . . .
C2 C 0.5711(3) 0.6974(4) 0.1633(2) 0.0512(11) Uani 0.811(3) 1 d D U P A 1
H2A H 0.4992 0.6612 0.1646 0.061 Uiso 0.811(3) 1 calc R . P A 1
H2B H 0.5626 0.7634 0.1494 0.061 Uiso 0.811(3) 1 calc R . P A 1
C2A C 0.6156(15) 0.6349(10) 0.1624(5) 0.052(3) Uani 0.189(3) 1 d D U P A 2
H2AA H 0.6784 0.6012 0.1510 0.063 Uiso 0.189(3) 1 calc R . P A 2
H2AB H 0.5591 0.5774 0.1643 0.063 Uiso 0.189(3) 1 calc R . P A 2
C7 C 0.9495(2) 1.00030(19) 0.29586(13) 0.0254(5) Uani 1 1 d . . . . .
C8 C 1.0562(2) 0.9889(2) 0.29836(14) 0.0293(5) Uani 1 1 d . . . . .
H8 H 1.0745 0.9190 0.2890 0.035 Uiso 1 1 calc R . . . .
C9 C 1.1366(2) 1.0799(2) 0.31461(16) 0.0374(6) Uani 1 1 d . . . . .
H9 H 1.2095 1.0719 0.3170 0.045 Uiso 1 1 calc R . . . .
C10 C 1.1101(3) 1.1810(2) 0.32713(16) 0.0409(7) Uani 1 1 d . . . . .
H10 H 1.1646 1.2426 0.3372 0.049 Uiso 1 1 calc R . . . .
C11 C 1.0047(3) 1.1935(2) 0.32512(16) 0.0386(7) Uani 1 1 d . . . . .
H11 H 0.9875 1.2638 0.3340 0.046 Uiso 1 1 calc R . . . .
C12 C 0.9230(2) 1.1041(2) 0.31012(15) 0.0304(6) Uani 1 1 d . . . . .
C13 C 0.8090(3) 1.1066(2) 0.30808(17) 0.0372(6) Uani 1 1 d . . . . .
C14 C 0.7639(3) 1.1999(3) 0.3195(2) 0.0612(11) Uani 1 1 d . . . . .
H14 H 0.8084 1.2684 0.3303 0.073 Uiso 1 1 calc R . . . .
C15 C 0.6550(4) 1.1927(3) 0.3153(3) 0.0802(15) Uani 1 1 d . . . . .
H15 H 0.6245 1.2563 0.3222 0.096 Uiso 1 1 calc R . . . .
C16 C 0.5899(3) 1.0940(3) 0.3010(3) 0.0712(13) Uani 1 1 d . . . . .
H16 H 0.5150 1.0899 0.2989 0.085 Uiso 1 1 calc R . . . .
C17 C 0.6338(3) 1.0002(3) 0.2897(2) 0.0487(8) Uani 1 1 d . . . . .
H17 H 0.5884 0.9325 0.2800 0.058 Uiso 1 1 calc R . . . .
C18 C 0.7433(2) 1.0042(2) 0.29220(16) 0.0328(6) Uani 1 1 d . . . . .
C21 C 0.9364(2) 0.7240(2) 0.18167(16) 0.0305(6) Uani 1 1 d . . . . .
C22 C 1.0052(2) 0.6517(2) 0.16619(19) 0.0429(7) Uani 1 1 d . . . . .
H22 H 1.0166 0.6212 0.1158 0.052 Uiso 1 1 calc R . . . .
C23 C 1.0568(2) 0.6257(3) 0.2272(2) 0.0478(8) Uani 1 1 d . . . . .
H23 H 1.1045 0.5758 0.2182 0.057 Uiso 1 1 calc R . . . .
C24 C 1.0416(2) 0.6695(2) 0.3006(2) 0.0416(7) Uani 1 1 d . . . . .
H24 H 1.0792 0.6528 0.3424 0.050 Uiso 1 1 calc R . . . .
C25 C 0.9691(2) 0.7388(2) 0.31057(16) 0.0293(6) Uani 1 1 d . . . . .
C27 C 0.8212(2) 0.8475(2) 0.15909(14) 0.0276(5) Uani 1 1 d . . . . .
C29 C 0.8203(3) 0.8194(3) 0.03415(17) 0.0474(8) Uani 1 1 d . . . . .
H29 H 0.8046 0.8265 -0.0153 0.057 Uiso 1 1 calc R . . . .
C30 C 0.8803(3) 0.7525(3) 0.05438(16) 0.0455(8) Uani 1 1 d . . . . .
H30 H 0.9152 0.7034 0.0225 0.055 Uiso 1 1 calc R . . . .
C32 C 0.8715(2) 0.8676(2) 0.37899(14) 0.0279(5) Uani 1 1 d . . . . .
C34 C 0.9226(3) 0.8567(3) 0.49693(18) 0.0507(9) Uani 1 1 d . . . . .
H34 H 0.9285 0.8710 0.5505 0.061 Uiso 1 1 calc R . . . .
C35 C 0.9711(3) 0.7884(3) 0.45224(18) 0.0442(8) Uani 1 1 d . . . . .
H35 H 1.0176 0.7442 0.4671 0.053 Uiso 1 1 calc R . . . .
C36 C 0.7175(3) 0.9590(3) 0.1000(2) 0.0494(8) Uani 1 1 d . . . . .
H36A H 0.6428 0.9268 0.0961 0.074 Uiso 1 1 calc GR . . . .
H36B H 0.7224 0.9860 0.0568 0.074 Uiso 1 1 calc GR . . . .
H36C H 0.7423 1.0193 0.1482 0.074 Uiso 1 1 calc GR . . . .
C37 C 0.7931(3) 0.9813(3) 0.47993(19) 0.0539(9) Uani 1 1 d . . . . .
H37A H 0.7712 1.0150 0.4411 0.081 Uiso 1 1 calc GR . . . .
H37B H 0.8329 1.0376 0.5272 0.081 Uiso 1 1 calc GR . . . .
H37C H 0.7292 0.9434 0.4903 0.081 Uiso 1 1 calc GR . . . .
F11 F 0.55215(17) 0.3245(3) 0.48920(18) 0.0749(10) Uani 0.903(4) 1 d D U P B 1
F11A F 0.3850(10) 0.2337(15) 0.5080(12) 0.064(5) Uani 0.097(4) 1 d D U P B 2
F12 F 0.4203(2) 0.19675(17) 0.45412(16) 0.0747(10) Uani 0.903(4) 1 d D U P B 1
F12A F 0.5113(15) 0.3684(10) 0.5507(8) 0.073(6) Uani 0.097(4) 1 d D U P B 2
F13 F 0.4377(3) 0.3248(3) 0.55851(13) 0.0848(11) Uani 0.903(4) 1 d D U P B 1
F13A F 0.5090(15) 0.2463(16) 0.4477(8) 0.065(5) Uani 0.097(4) 1 d D U P B 2
F14 F 0.0668(3) 0.4924(5) 0.3986(3) 0.0635(13) Uani 0.606(6) 1 d D U P C 1
F14A F 0.1570(6) 0.5274(7) 0.5352(3) 0.077(2) Uani 0.394(6) 1 d D U P C 2
F15 F 0.1679(4) 0.6025(4) 0.4980(3) 0.097(2) Uani 0.606(6) 1 d D U P C 1
F15A F 0.0650(5) 0.4871(8) 0.4222(5) 0.093(3) Uani 0.394(6) 1 d D U P C 2
F16 F 0.0987(3) 0.4439(4) 0.4957(2) 0.0574(13) Uani 0.606(6) 1 d D U P C 1
F16A F 0.1830(5) 0.6289(4) 0.4689(4) 0.0633(19) Uani 0.394(6) 1 d D U P C 2
F17 F 0.27941(19) -0.01931(15) 0.18638(13) 0.0665(6) Uani 1 1 d . U . . .
F18 F 0.2522(2) -0.03683(16) 0.06842(13) 0.0687(6) Uani 1 1 d . U . . .
F19 F 0.12246(18) -0.08593(14) 0.11789(14) 0.0676(6) Uani 1 1 d . U . . .
F20 F -0.0526(3) 0.3318(5) 0.1010(5) 0.090(2) Uani 0.584(8) 1 d D U P D 1
F20A F -0.1246(4) 0.1594(5) 0.1069(7) 0.095(3) Uani 0.416(8) 1 d D U P D 2
F21 F -0.1043(4) 0.2451(7) 0.1711(3) 0.083(2) Uani 0.584(8) 1 d D U P D 1
F21A F -0.0626(5) 0.2752(9) 0.0602(4) 0.075(2) Uani 0.416(8) 1 d D U P D 2
F22 F -0.1089(3) 0.1635(5) 0.0569(3) 0.087(2) Uani 0.584(8) 1 d D U P D 1
F22A F -0.0705(5) 0.3205(7) 0.1765(4) 0.083(3) Uani 0.416(8) 1 d D U P D 2
F23 F 0.7525(3) 0.5831(3) 0.3482(2) 0.0424(10) Uani 0.767(4) 1 d D U P E 1
F23A F 0.8472(5) 0.4845(10) 0.2816(6) 0.079(3) Uani 0.233(4) 1 d D U P E 2
F24 F 0.81172(18) 0.55006(19) 0.24402(14) 0.0495(7) Uani 0.767(4) 1 d D U P E 1
F24A F 0.7696(6) 0.4519(5) 0.3668(4) 0.050(2) Uani 0.233(4) 1 d D U P E 2
F25 F 0.8328(2) 0.44853(19) 0.31224(19) 0.0565(10) Uani 0.767(4) 1 d D U P E 1
F25A F 0.7544(10) 0.5947(5) 0.3373(6) 0.044(4) Uani 0.233(4) 1 d D U P E 2
F26 F 0.5164(2) 0.11125(19) 0.05070(15) 0.0892(9) Uani 1 1 d . U . . .
F27 F 0.66654(17) 0.1929(2) 0.04459(13) 0.0801(8) Uani 1 1 d . U . . .
F28 F 0.5203(2) 0.2272(2) -0.00663(12) 0.0877(8) Uani 1 1 d . U . . .
F29 F 0.4540(2) 0.83142(19) 0.37279(16) 0.0720(10) Uani 0.866(5) 1 d D U P F 1
F29A F 0.2797(10) 0.8690(10) 0.3193(7) 0.055(4) Uani 0.134(5) 1 d D U P F 2
F30 F 0.2887(3) 0.8204(3) 0.3690(2) 0.1110(17) Uani 0.866(5) 1 d D U P F 1
F30A F 0.4456(10) 0.8810(9) 0.3303(9) 0.100(6) Uani 0.134(5) 1 d D U P F 2
F31 F 0.3669(3) 0.90105(17) 0.30384(16) 0.0866(12) Uani 0.866(5) 1 d D U P F 1
F31A F 0.3649(15) 0.8034(8) 0.3936(4) 0.060(4) Uani 0.134(5) 1 d D U P F 2
F32 F 0.1941(6) 0.6904(4) 0.0466(3) 0.0580(16) Uani 0.614(18) 1 d D U P G 1
F32A F 0.2814(9) 0.5390(13) -0.0006(4) 0.089(3) Uani 0.386(18) 1 d D U P G 2
F33 F 0.1466(6) 0.5198(6) 0.0167(4) 0.071(2) Uani 0.614(18) 1 d D U P G 1
F33A F 0.2339(13) 0.6910(7) 0.0354(7) 0.101(4) Uani 0.386(18) 1 d D U P G 2
F34 F 0.3010(5) 0.5864(8) 0.0058(3) 0.0681(17) Uani 0.614(18) 1 d D U P G 1
F34A F 0.1290(5) 0.5448(9) 0.0252(5) 0.054(2) Uani 0.386(18) 1 d D U P G 2
C201 C 0.34266(18) 0.41358(18) 0.32915(13) 0.0207(5) Uani 1 1 d . . . . .
C202 C 0.40361(19) 0.36425(19) 0.37307(14) 0.0235(5) Uani 1 1 d . . . . .
H202 H 0.4595 0.3309 0.3540 0.028 Uiso 1 1 calc R . . . .
C203 C 0.3845(2) 0.3627(2) 0.44410(14) 0.0278(5) Uani 1 1 d D . . . .
C204 C 0.3051(2) 0.4107(2) 0.47457(16) 0.0350(6) Uani 1 1 d . . . . .
H204 H 0.2931 0.4102 0.5234 0.042 Uiso 1 1 calc R . . . .
C205 C 0.2431(2) 0.4597(2) 0.43184(16) 0.0348(6) Uani 1 1 d D . . . .
C206 C 0.2617(2) 0.4605(2) 0.36110(15) 0.0265(5) Uani 1 1 d . . . . .
H206 H 0.2177 0.4943 0.3330 0.032 Uiso 1 1 calc R . . . .
C207 C 0.4477(2) 0.3028(2) 0.48669(15) 0.0376(6) Uani 1 1 d D . . . .
C208 C 0.1455(4) 0.4988(4) 0.4574(3) 0.0509(10) Uani 0.606(6) 1 d D U P C 1
C209 C 0.25116(18) 0.29778(18) 0.19232(13) 0.0196(4) Uani 1 1 d . . . . .
C210 C 0.26643(19) 0.19080(19) 0.17990(14) 0.0231(5) Uani 1 1 d . . . . .
H210 H 0.3366 0.1784 0.1951 0.028 Uiso 1 1 calc R . . . .
C211 C 0.1832(2) 0.1020(2) 0.14629(14) 0.0273(5) Uani 1 1 d . . . . .
C212 C 0.0792(2) 0.1166(2) 0.12513(15) 0.0327(6) Uani 1 1 d . . . . .
H212 H 0.0219 0.0562 0.1022 0.039 Uiso 1 1 calc R . . . .
C213 C 0.0613(2) 0.2213(2) 0.13824(14) 0.0292(6) Uani 1 1 d D . . . .
C214 C 0.14530(19) 0.3094(2) 0.17020(14) 0.0241(5) Uani 1 1 d . . . . .
H214 H 0.1303 0.3803 0.1773 0.029 Uiso 1 1 calc R . . . .
C215 C 0.2085(3) -0.0098(2) 0.12973(18) 0.0413(7) Uani 1 1 d . . . . .
C216 C -0.0499(2) 0.2418(2) 0.11856(17) 0.0460(8) Uani 1 1 d D . . . .
C217 C 0.46346(18) 0.38143(18) 0.21746(13) 0.0203(5) Uani 1 1 d . . . . .
C218 C 0.56094(19) 0.44362(18) 0.26434(14) 0.0230(5) Uani 1 1 d . . . . .
H218 H 0.5601 0.4962 0.3117 0.028 Uiso 1 1 calc R . . . .
C219 C 0.65789(19) 0.43059(19) 0.24353(15) 0.0267(5) Uani 1 1 d D . . . .
C220 C 0.6640(2) 0.3539(2) 0.17547(16) 0.0304(6) Uani 1 1 d . . . . .
H220 H 0.7312 0.3441 0.1619 0.037 Uiso 1 1 calc R . . . .
C221 C 0.5691(2) 0.2926(2) 0.12828(15) 0.0309(6) Uani 1 1 d . . . . .
C222 C 0.47110(19) 0.3080(2) 0.14832(15) 0.0272(5) Uani 1 1 d . . . . .
H222 H 0.4070 0.2667 0.1135 0.033 Uiso 1 1 calc R . . . .
C223 C 0.7625(3) 0.5036(3) 0.2870(2) 0.0322(8) Uani 0.767(4) 1 d D U P E 1
C224 C 0.5693(3) 0.2068(3) 0.0549(2) 0.0509(9) Uani 1 1 d . . . . .
C225 C 0.32748(18) 0.51330(19) 0.22108(14) 0.0221(5) Uani 1 1 d . . . . .
C226 C 0.35245(19) 0.61566(19) 0.27771(15) 0.0256(5) Uani 1 1 d . . . . .
H226 H 0.3804 0.6206 0.3291 0.031 Uiso 1 1 calc R . . . .
C227 C 0.3378(2) 0.7103(2) 0.26147(16) 0.0319(6) Uani 1 1 d D . . . .
C228 C 0.2982(2) 0.7070(2) 0.18760(18) 0.0364(6) Uani 1 1 d . . . . .
H228 H 0.2872 0.7712 0.1765 0.044 Uiso 1 1 calc R . . . .
C229 C 0.2749(2) 0.6074(2) 0.13014(16) 0.0325(6) Uani 1 1 d D . . . .
C230 C 0.2898(2) 0.5127(2) 0.14649(15) 0.0268(5) Uani 1 1 d . . . . .
H230 H 0.2738 0.4458 0.1057 0.032 Uiso 1 1 calc R . . . .
C231 C 0.3597(2) 0.8154(2) 0.32665(19) 0.0438(8) Uani 1 1 d D . . . .
C232 C 0.2299(2) 0.5999(2) 0.04975(18) 0.0474(8) Uani 1 1 d D . . . .
C308 C 0.1642(6) 0.5254(6) 0.4653(4) 0.0509(10) Uani 0.394(6) 1 d D U P C 2
C323 C 0.7558(6) 0.4886(7) 0.3074(5) 0.0322(8) Uani 0.233(4) 1 d D U P E 2
B200 B 0.3479(2) 0.4022(2) 0.24015(15) 0.0194(5) Uani 1 1 d . . . . .

loop_
_atom_site_aniso_label
_atom_site_aniso_U_11
_atom_site_aniso_U_22
_atom_site_aniso_U_33
_atom_site_aniso_U_23
_atom_site_aniso_U_13
_atom_site_aniso_U_12
Rh1 0.02483(10) 0.02139(10) 0.02103(10) 0.00785(7) 0.00587(7) 0.00646(7)
Cl1 0.0299(3) 0.0357(3) 0.0459(4) 0.0173(3) 0.0078(3) 0.0031(3)
Cl3 0.0651(8) 0.0691(8) 0.0608(8) -0.0112(6) 0.0124(6) 0.0084(6)
Cl3A 0.063(3) 0.080(4) 0.063(3) 0.038(3) -0.009(2) -0.008(3)
N20 0.0238(10) 0.0217(10) 0.0283(11) 0.0080(8) 0.0043(8) 0.0038(8)
N26 0.0308(12) 0.0346(12) 0.0225(11) 0.0028(9) 0.0080(9) 0.0008(9)
N28 0.0355(13) 0.0430(13) 0.0266(12) 0.0163(10) -0.0023(10) -0.0034(10)
N31 0.0326(12) 0.0304(11) 0.0273(11) 0.0146(9) 0.0009(9) 0.0003(9)
N33 0.0511(15) 0.0375(13) 0.0228(11) 0.0103(10) 0.0109(10) -0.0009(11)
C2 0.0339(18) 0.058(2) 0.049(2) 0.0033(18) -0.0001(16) 0.0110(17)
C2A 0.052(5) 0.052(5) 0.050(5) 0.016(4) 0.006(4) 0.005(4)
C7 0.0363(14) 0.0248(12) 0.0136(11) 0.0063(9) 0.0028(10) 0.0031(10)
C8 0.0320(14) 0.0320(13) 0.0239(13) 0.0095(11) 0.0059(10) 0.0042(11)
C9 0.0352(15) 0.0468(17) 0.0266(14) 0.0138(12) 0.0040(11) -0.0067(13)
C10 0.0519(18) 0.0386(15) 0.0264(14) 0.0134(12) 0.0047(13) -0.0145(13)
C11 0.060(2) 0.0262(13) 0.0297(15) 0.0128(11) 0.0090(13) 0.0000(13)
C12 0.0423(15) 0.0262(12) 0.0246(13) 0.0107(10) 0.0097(11) 0.0036(11)
C13 0.0519(18) 0.0292(14) 0.0397(16) 0.0160(12) 0.0209(14) 0.0152(13)
C14 0.074(3) 0.0318(16) 0.097(3) 0.0297(19) 0.045(2) 0.0229(17)
C15 0.087(3) 0.049(2) 0.144(4) 0.053(3) 0.065(3) 0.047(2)
C16 0.060(2) 0.061(2) 0.126(4) 0.049(3) 0.052(3) 0.039(2)
C17 0.0452(18) 0.0409(17) 0.076(2) 0.0293(17) 0.0290(17) 0.0204(14)
C18 0.0389(15) 0.0298(13) 0.0380(15) 0.0162(12) 0.0156(12) 0.0136(12)
C21 0.0273(13) 0.0281(13) 0.0314(14) 0.0027(11) 0.0086(11) 0.0021(10)
C22 0.0353(16) 0.0368(15) 0.0499(19) -0.0009(14) 0.0163(14) 0.0092(13)
C23 0.0327(16) 0.0369(16) 0.073(2) 0.0123(16) 0.0132(15) 0.0154(13)
C24 0.0300(15) 0.0346(15) 0.062(2) 0.0224(15) 0.0009(14) 0.0075(12)
C25 0.0247(12) 0.0249(12) 0.0368(15) 0.0126(11) 0.0005(11) 0.0008(10)
C27 0.0257(12) 0.0298(13) 0.0243(13) 0.0086(10) 0.0016(10) -0.0001(10)
C29 0.0497(19) 0.064(2) 0.0227(14) 0.0152(14) 0.0038(13) -0.0069(16)
C30 0.0497(18) 0.0543(19) 0.0222(14) 0.0014(13) 0.0117(13) -0.0054(15)
C32 0.0337(14) 0.0235(12) 0.0241(13) 0.0076(10) 0.0058(10) -0.0025(10)
C34 0.067(2) 0.057(2) 0.0268(15) 0.0233(15) 0.0023(15) -0.0049(17)
C35 0.0498(18) 0.0459(17) 0.0383(17) 0.0265(15) -0.0041(14) -0.0008(14)
C36 0.0463(18) 0.058(2) 0.0479(19) 0.0337(17) -0.0070(15) 0.0041(15)
C37 0.076(2) 0.0482(19) 0.0356(17) 0.0046(15) 0.0294(17) 0.0051(17)
F11 0.0378(13) 0.105(2) 0.102(2) 0.0698(19) -0.0037(13) 0.0190(13)
F11A 0.077(8) 0.066(8) 0.067(8) 0.054(7) 0.008(7) 0.012(7)
F12 0.099(2) 0.0376(12) 0.0786(19) 0.0263(12) -0.0250(16) 0.0148(13)
F12A 0.076(9) 0.085(8) 0.062(8) 0.039(7) -0.010(7) 0.020(7)
F13 0.123(3) 0.126(3) 0.0379(13) 0.0468(15) 0.0248(14) 0.082(2)
F13A 0.074(8) 0.074(8) 0.063(8) 0.041(6) 0.003(7) 0.037(7)
F14 0.049(2) 0.113(3) 0.072(3) 0.060(3) 0.0413(18) 0.058(2)
F14A 0.122(5) 0.106(5) 0.047(3) 0.045(3) 0.052(3) 0.085(4)
F15 0.098(3) 0.071(3) 0.120(4) -0.004(3) 0.075(3) 0.030(3)
F15A 0.070(4) 0.117(5) 0.094(5) 0.015(4) 0.051(4) 0.030(4)
F16 0.057(2) 0.079(3) 0.068(3) 0.045(2) 0.0456(19) 0.036(2)
F16A 0.073(4) 0.076(4) 0.060(4) 0.024(3) 0.035(3) 0.056(3)
F17 0.0934(16) 0.0351(10) 0.0716(14) 0.0190(10) 0.0023(12) 0.0276(10)
F18 0.1108(18) 0.0400(10) 0.0630(14) 0.0078(10) 0.0506(13) 0.0225(11)
F19 0.0783(15) 0.0253(9) 0.0918(17) 0.0107(10) 0.0270(13) -0.0082(9)
F20 0.037(2) 0.088(3) 0.150(5) 0.072(4) -0.026(3) 0.005(2)
F20A 0.028(3) 0.099(5) 0.150(7) 0.052(5) -0.008(4) -0.012(3)
F21 0.042(3) 0.169(6) 0.067(3) 0.059(3) 0.024(2) 0.053(3)
F21A 0.044(3) 0.138(6) 0.062(4) 0.059(4) 0.001(3) 0.036(4)
F22 0.031(2) 0.128(4) 0.063(3) -0.007(3) -0.024(2) 0.008(2)
F22A 0.031(3) 0.109(5) 0.092(4) 0.000(4) 0.007(3) 0.038(3)
F23 0.0375(17) 0.0380(17) 0.0391(16) 0.0048(14) -0.0026(13) -0.0062(13)
F23A 0.036(4) 0.092(6) 0.081(6) -0.008(5) 0.007(4) 0.000(5)
F24 0.0357(13) 0.0453(14) 0.0610(16) 0.0141(12) 0.0149(11) -0.0140(10)
F24A 0.050(4) 0.034(3) 0.049(4) 0.010(3) -0.026(3) 0.005(3)
F25 0.0346(15) 0.0366(13) 0.086(2) 0.0235(13) -0.0253(15) 0.0004(10)
F25A 0.049(6) 0.023(4) 0.048(6) 0.012(4) -0.015(4) -0.005(4)
F26 0.0960(18) 0.0515(13) 0.0890(18) -0.0280(12) 0.0439(15) -0.0055(13)
F27 0.0436(11) 0.1066(18) 0.0638(14) -0.0214(13) 0.0234(10) 0.0242(12)
F28 0.0835(17) 0.126(2) 0.0346(12) -0.0043(13) 0.0053(11) 0.0338(16)
F29 0.081(2) 0.0398(13) 0.0666(17) -0.0052(12) -0.0262(14) 0.0151(13)
F29A 0.063(7) 0.039(6) 0.051(7) -0.006(5) 0.002(6) 0.033(6)
F30 0.097(3) 0.064(2) 0.130(3) -0.041(2) 0.071(2) -0.0221(18)
F30A 0.099(8) 0.080(8) 0.106(9) 0.010(7) 0.027(7) 0.004(7)
F31 0.138(3) 0.0232(11) 0.0810(19) 0.0189(12) -0.0221(19) 0.0044(14)
F31A 0.100(8) 0.031(6) 0.051(7) 0.015(5) 0.014(6) 0.012(6)
F32 0.091(4) 0.060(2) 0.041(2) 0.0306(18) 0.012(2) 0.043(2)
F32A 0.103(6) 0.137(7) 0.054(4) 0.061(5) 0.024(4) 0.035(5)
F33 0.092(4) 0.062(3) 0.044(3) 0.023(2) -0.026(3) -0.006(3)
F33A 0.131(7) 0.091(5) 0.087(5) 0.073(4) -0.018(5) -0.012(4)
F34 0.087(3) 0.098(4) 0.044(2) 0.040(2) 0.036(2) 0.040(3)
F34A 0.047(3) 0.070(5) 0.041(4) 0.011(3) 0.004(3) 0.020(3)
C201 0.0193(11) 0.0176(10) 0.0234(12) 0.0057(9) 0.0025(9) 0.0020(8)
C202 0.0209(11) 0.0224(11) 0.0260(12) 0.0063(10) 0.0035(9) 0.0056(9)
C203 0.0296(13) 0.0262(12) 0.0252(13) 0.0085(10) -0.0003(10) 0.0038(10)
C204 0.0468(17) 0.0392(15) 0.0244(13) 0.0132(12) 0.0113(12) 0.0154(13)
C205 0.0397(15) 0.0399(15) 0.0336(15) 0.0158(12) 0.0174(12) 0.0176(13)
C206 0.0276(13) 0.0269(12) 0.0280(13) 0.0105(10) 0.0069(10) 0.0111(10)
C207 0.0414(16) 0.0428(16) 0.0317(15) 0.0166(13) 0.0029(12) 0.0134(13)
C208 0.057(2) 0.060(2) 0.0494(18) 0.0222(17) 0.0277(16) 0.0304(19)
C209 0.0197(11) 0.0242(11) 0.0170(11) 0.0083(9) 0.0054(9) 0.0054(9)
C210 0.0230(12) 0.0250(11) 0.0232(12) 0.0092(10) 0.0059(9) 0.0060(9)
C211 0.0370(14) 0.0256(12) 0.0187(12) 0.0070(10) 0.0086(10) 0.0011(10)
C212 0.0297(14) 0.0364(14) 0.0246(13) 0.0078(11) -0.0001(11) -0.0080(11)
C213 0.0211(12) 0.0427(15) 0.0233(13) 0.0124(11) 0.0025(10) 0.0031(11)
C214 0.0211(11) 0.0285(12) 0.0250(12) 0.0109(10) 0.0056(9) 0.0067(10)
C215 0.0556(19) 0.0244(13) 0.0416(17) 0.0073(12) 0.0148(15) 0.0013(13)
C216 0.0230(14) 0.064(2) 0.051(2) 0.0241(17) -0.0017(13) 0.0031(14)
C217 0.0196(11) 0.0203(11) 0.0236(12) 0.0098(9) 0.0051(9) 0.0059(9)
C218 0.0216(11) 0.0186(10) 0.0279(13) 0.0059(9) 0.0054(10) 0.0045(9)
C219 0.0193(11) 0.0227(11) 0.0373(14) 0.0102(11) 0.0040(10) 0.0021(9)
C220 0.0188(12) 0.0334(13) 0.0416(16) 0.0125(12) 0.0113(11) 0.0064(10)
C221 0.0239(12) 0.0368(14) 0.0304(14) 0.0060(11) 0.0097(11) 0.0064(11)
C222 0.0181(11) 0.0323(13) 0.0273(13) 0.0062(11) 0.0028(10) 0.0018(10)
C223 0.0244(13) 0.0285(14) 0.0436(19) 0.0142(13) 0.0047(13) 0.0009(11)
C224 0.0328(16) 0.063(2) 0.0433(19) -0.0063(16) 0.0146(14) 0.0091(15)
C225 0.0165(11) 0.0232(11) 0.0287(13) 0.0105(10) 0.0052(9) 0.0054(9)
C226 0.0222(12) 0.0247(12) 0.0314(13) 0.0115(10) 0.0041(10) 0.0052(9)
C227 0.0280(13) 0.0241(12) 0.0447(16) 0.0143(12) 0.0047(12) 0.0047(10)
C228 0.0348(15) 0.0292(13) 0.0520(18) 0.0237(13) 0.0056(13) 0.0086(11)
C229 0.0299(14) 0.0387(14) 0.0362(15) 0.0234(12) 0.0056(11) 0.0074(11)
C230 0.0270(12) 0.0281(12) 0.0281(13) 0.0117(11) 0.0071(10) 0.0068(10)
C231 0.0491(18) 0.0218(13) 0.057(2) 0.0111(13) 0.0047(16) 0.0053(12)
C232 0.058(2) 0.0526(19) 0.0402(18) 0.0273(16) 0.0072(15) 0.0132(16)
C308 0.057(2) 0.060(2) 0.0494(18) 0.0222(17) 0.0277(16) 0.0304(19)
C323 0.0244(13) 0.0285(14) 0.0436(19) 0.0142(13) 0.0047(13) 0.0009(11)
B200 0.0157(11) 0.0192(11) 0.0241(13) 0.0075(10) 0.0044(10) 0.0052(9)

loop_
_atom_type_symbol
_atom_type_description
_atom_type_scat_dispersion_real
_atom_type_scat_dispersion_imag
_atom_type_scat_source
C C 0.0033 0.0016 'International Tables Vol C Tables 4.2.6.8 and 6.1.1.4'
H H 0.0000 0.0000 'International Tables Vol C Tables 4.2.6.8 and 6.1.1.4'
B B 0.0013 0.0007 'International Tables Vol C Tables 4.2.6.8 and 6.1.1.4'
Cl Cl 0.1484 0.1585 'International Tables Vol C Tables 4.2.6.8 and 6.1.1.4'
F F 0.0171 0.0103 'International Tables Vol C Tables 4.2.6.8 and 6.1.1.4'
N N 0.0061 0.0033 'International Tables Vol C Tables 4.2.6.8 and 6.1.1.4'
Rh Rh -1.1178 0.9187 'International Tables Vol C Tables 4.2.6.8 and 6.1.1.4'

loop_
_geom_angle_atom_site_label_1
_geom_angle_atom_site_label_2
_geom_angle_atom_site_label_3
_geom_angle
_geom_angle_site_symmetry_1
_geom_angle_site_symmetry_3
_geom_angle_publ_flag
N20 Rh1 Cl1 92.08(6) . . ?
C7 Rh1 Cl1 174.01(7) . . ?
C7 Rh1 N20 92.39(9) . . ?
C7 Rh1 C18 81.72(11) . . ?
C7 Rh1 C27 88.89(10) . . ?
C7 Rh1 C32 89.14(9) . . ?
C18 Rh1 Cl1 93.90(8) . . ?
C18 Rh1 N20 173.90(10) . . ?
C18 Rh1 C27 100.19(11) . . ?
C18 Rh1 C32 103.70(11) . . ?
C27 Rh1 Cl1 95.94(7) . . ?
C27 Rh1 N20 77.99(9) . . ?
C27 Rh1 C32 155.48(11) . . ?
C32 Rh1 Cl1 87.91(7) . . ?
C32 Rh1 N20 77.68(9) . . ?
C2 Cl1 Rh1 112.84(16) . . ?
C2A Cl1 Rh1 114.7(6) . . ?
C21 N20 Rh1 118.96(17) . . ?
C25 N20 Rh1 119.30(18) . . ?
C25 N20 C21 121.2(2) . . ?
C27 N26 C21 119.7(2) . . ?
C27 N26 C30 110.9(2) . . ?
C30 N26 C21 129.4(3) . . ?
C27 N28 C29 111.5(3) . . ?
C27 N28 C36 123.8(3) . . ?
C29 N28 C36 124.8(2) . . ?
C32 N31 C25 119.8(2) . . ?
C32 N31 C35 111.0(2) . . ?
C35 N31 C25 129.2(2) . . ?
C32 N33 C34 111.0(3) . . ?
C32 N33 C37 124.2(3) . . ?
C34 N33 C37 124.8(3) . . ?
Cl3 C2 Cl1 111.9(2) . . ?
Cl3A C2A Cl1 116.2(7) . . ?
C8 C7 Rh1 125.84(19) . . ?
C8 C7 C12 119.5(2) . . ?
C12 C7 Rh1 114.61(19) . . ?
C7 C8 C9 120.3(3) . . ?
C10 C9 C8 119.9(3) . . ?
C9 C10 C11 120.4(3) . . ?
C10 C11 C12 120.9(3) . . ?
C7 C12 C13 114.8(2) . . ?
C11 C12 C7 119.0(3) . . ?
C11 C12 C13 126.2(3) . . ?
C14 C13 C12 125.0(3) . . ?
C14 C13 C18 120.3(3) . . ?
C18 C13 C12 114.7(2) . . ?
C15 C14 C13 120.2(3) . . ?
C14 C15 C16 120.4(3) . . ?
C15 C16 C17 120.0(3) . . ?
C18 C17 C16 121.0(3) . . ?
C13 C18 Rh1 114.1(2) . . ?
C17 C18 Rh1 127.9(2) . . ?
C17 C18 C13 118.0(3) . . ?
N20 C21 N26 110.8(2) . . ?
N20 C21 C22 121.1(3) . . ?
C22 C21 N26 128.1(3) . . ?
C21 C22 C23 117.0(3) . . ?
C24 C23 C22 122.3(3) . . ?
C23 C24 C25 116.8(3) . . ?
N20 C25 N31 110.5(2) . . ?
N20 C25 C24 121.5(3) . . ?
C24 C25 N31 128.0(3) . . ?
N26 C27 Rh1 112.49(17) . . ?
N28 C27 Rh1 143.6(2) . . ?
N28 C27 N26 103.8(2) . . ?
C30 C29 N28 107.8(3) . . ?
C29 C30 N26 106.0(3) . . ?
N31 C32 Rh1 112.42(18) . . ?
N33 C32 Rh1 143.8(2) . . ?
N33 C32 N31 103.8(2) . . ?
C35 C34 N33 108.3(3) . . ?
C34 C35 N31 105.9(3) . . ?
C202 C201 C206 115.7(2) . . ?
C202 C201 B200 124.1(2) . . ?
C206 C201 B200 119.5(2) . . ?
C203 C202 C201 121.7(2) . . ?
C202 C203 C207 119.5(2) . . ?
C204 C203 C202 121.4(2) . . ?
C204 C203 C207 119.0(2) . . ?
C203 C204 C205 118.0(2) . . ?
C204 C205 C208 119.7(3) . . ?
C204 C205 C308 120.9(3) . . ?
C206 C205 C204 120.5(2) . . ?
C206 C205 C208 119.2(3) . . ?
C206 C205 C308 118.1(3) . . ?
C205 C206 C201 122.8(2) . . ?
F11 C207 C203 113.0(2) . . ?
F11A C207 C203 112.2(5) . . ?
F12 C207 F11 104.7(3) . . ?
F12 C207 C203 112.2(2) . . ?
F12A C207 F11A 105.2(6) . . ?
F12A C207 C203 112.3(5) . . ?
F13 C207 F11 105.7(3) . . ?
F13 C207 F12 107.2(3) . . ?
F13 C207 C203 113.4(2) . . ?
F13A C207 F11A 106.2(6) . . ?
F13A C207 F12A 106.2(6) . . ?
F13A C207 C203 114.1(5) . . ?
F14 C208 C205 113.0(4) . . ?
F15 C208 F14 103.9(4) . . ?
F15 C208 C205 111.3(4) . . ?
F16 C208 F14 104.0(4) . . ?
F16 C208 F15 109.3(4) . . ?
F16 C208 C205 114.7(4) . . ?
C210 C209 B200 121.89(19) . . ?
C214 C209 C210 115.2(2) . . ?
C214 C209 B200 122.4(2) . . ?
C211 C210 C209 122.7(2) . . ?
C210 C211 C215 119.0(2) . . ?
C212 C211 C210 120.5(2) . . ?
C212 C211 C215 120.5(2) . . ?
C213 C212 C211 118.1(2) . . ?
C212 C213 C214 121.0(2) . . ?
C212 C213 C216 120.3(2) . . ?
C214 C213 C216 118.7(2) . . ?
C213 C214 C209 122.5(2) . . ?
F17 C215 F19 106.1(3) . . ?
F17 C215 C211 112.7(2) . . ?
F18 C215 F17 105.4(3) . . ?
F18 C215 F19 107.5(2) . . ?
F18 C215 C211 111.6(2) . . ?
F19 C215 C211 113.0(3) . . ?
F20 C216 F22 104.5(3) . . ?
F20 C216 C213 113.4(3) . . ?
F20A C216 F22A 104.8(4) . . ?
F20A C216 C213 114.1(3) . . ?
F21 C216 F20 107.6(4) . . ?
F21 C216 F22 104.5(4) . . ?
F21 C216 C213 114.1(3) . . ?
F21A C216 F20A 109.1(4) . . ?
F21A C216 F22A 105.7(4) . . ?
F21A C216 C213 112.0(3) . . ?
F22 C216 C213 111.9(3) . . ?
F22A C216 C213 110.7(3) . . ?
C218 C217 B200 121.5(2) . . ?
C222 C217 C218 115.7(2) . . ?
C222 C217 B200 122.5(2) . . ?
C219 C218 C217 121.8(2) . . ?
C218 C219 C220 121.5(2) . . ?
C218 C219 C223 123.6(2) . . ?
C218 C219 C323 114.4(4) . . ?
C220 C219 C223 114.6(2) . . ?
C220 C219 C323 122.9(4) . . ?
C221 C220 C219 117.6(2) . . ?
C220 C221 C222 120.8(2) . . ?
C220 C221 C224 120.7(2) . . ?
C222 C221 C224 118.5(2) . . ?
C221 C222 C217 122.5(2) . . ?
F23 C223 F25 106.8(3) . . ?
F23 C223 C219 113.3(3) . . ?
F24 C223 F23 107.2(3) . . ?
F24 C223 F25 104.7(3) . . ?
F24 C223 C219 112.7(3) . . ?
F25 C223 C219 111.6(3) . . ?
F26 C224 F28 104.8(3) . . ?
F26 C224 C221 111.9(3) . . ?
F27 C224 F26 106.6(3) . . ?
F27 C224 F28 106.9(3) . . ?
F27 C224 C221 113.4(3) . . ?
F28 C224 C221 112.6(3) . . ?
C226 C225 B200 122.3(2) . . ?
C230 C225 C226 115.5(2) . . ?
C230 C225 B200 122.1(2) . . ?
C227 C226 C225 122.5(2) . . ?
C226 C227 C231 118.7(2) . . ?
C228 C227 C226 120.7(2) . . ?
C228 C227 C231 120.4(2) . . ?
C227 C228 C229 118.2(2) . . ?
C228 C229 C230 121.0(2) . . ?
C228 C229 C232 119.9(2) . . ?
C230 C229 C232 119.1(2) . . ?
C229 C230 C225 122.0(2) . . ?
F29 C231 C227 112.4(2) . . ?
F29A C231 C227 109.8(5) . . ?
F30 C231 F29 106.5(3) . . ?
F30 C231 F31 108.7(3) . . ?
F30 C231 C227 112.6(2) . . ?
F30A C231 F29A 105.7(6) . . ?
F30A C231 F31A 107.3(6) . . ?
F30A C231 C227 114.5(6) . . ?
F31 C231 F29 103.0(3) . . ?
F31 C231 C227 113.0(3) . . ?
F31A C231 F29A 104.9(6) . . ?
F31A C231 C227 113.9(5) . . ?
F32 C232 C229 111.6(3) . . ?
F32A C232 C229 111.5(4) . . ?
F33 C232 F32 105.6(4) . . ?
F33 C232 C229 112.7(3) . . ?
F33A C232 F32A 105.2(5) . . ?
F33A C232 F34A 108.6(5) . . ?
F33A C232 C229 116.3(5) . . ?
F34 C232 F32 106.3(3) . . ?
F34 C232 F33 107.4(4) . . ?
F34 C232 C229 112.8(3) . . ?
F34A C232 F32A 101.8(5) . . ?
F34A C232 C229 112.2(4) . . ?
F14A C308 F15A 106.4(6) . . ?
F14A C308 F16A 105.2(5) . . ?
F14A C308 C205 114.6(5) . . ?
F15A C308 C205 111.1(6) . . ?
F16A C308 F15A 103.9(6) . . ?
F16A C308 C205 114.7(5) . . ?
F23A C323 F25A 105.3(6) . . ?
F23A C323 C219 111.7(6) . . ?
F24A C323 F23A 105.3(6) . . ?
F24A C323 F25A 105.6(6) . . ?
F24A C323 C219 116.5(6) . . ?
F25A C323 C219 111.6(6) . . ?
C201 B200 C209 102.00(18) . . ?
C201 B200 C217 114.55(18) . . ?
C201 B200 C225 111.36(19) . . ?
C217 B200 C209 111.55(19) . . ?
C217 B200 C225 105.13(18) . . ?
C225 B200 C209 112.50(18) . . ?

loop_
_geom_bond_atom_site_label_1
_geom_bond_atom_site_label_2
_geom_bond_distance
_geom_bond_site_symmetry_2
_geom_bond_publ_flag
Rh1 Cl1 2.5932(7) . ?
Rh1 N20 2.047(2) . ?
Rh1 C7 2.017(3) . ?
Rh1 C18 2.024(3) . ?
Rh1 C27 2.033(3) . ?
Rh1 C32 2.040(3) . ?
Cl1 C2 1.760(4) . ?
Cl1 C2A 1.783(9) . ?
Cl3 C2 1.739(4) . ?
Cl3A C2A 1.739(9) . ?
N20 C21 1.335(3) . ?
N20 C25 1.333(3) . ?
N26 C21 1.406(4) . ?
N26 C27 1.387(3) . ?
N26 C30 1.388(4) . ?
N28 C27 1.337(3) . ?
N28 C29 1.385(4) . ?
N28 C36 1.472(4) . ?
N31 C25 1.406(4) . ?
N31 C32 1.385(3) . ?
N31 C35 1.391(3) . ?
N33 C32 1.338(3) . ?
N33 C34 1.392(4) . ?
N33 C37 1.460(4) . ?
C7 C8 1.393(4) . ?
C7 C12 1.407(3) . ?
C8 C9 1.398(4) . ?
C9 C10 1.376(4) . ?
C10 C11 1.379(5) . ?
C11 C12 1.398(4) . ?
C12 C13 1.463(4) . ?
C13 C14 1.396(4) . ?
C13 C18 1.415(4) . ?
C14 C15 1.377(6) . ?
C15 C16 1.377(6) . ?
C16 C17 1.395(4) . ?
C17 C18 1.393(4) . ?
C21 C22 1.377(4) . ?
C22 C23 1.382(5) . ?
C23 C24 1.376(5) . ?
C24 C25 1.379(4) . ?
C29 C30 1.337(5) . ?
C34 C35 1.324(5) . ?
F11 C207 1.325(3) . ?
F11A C207 1.326(6) . ?
F12 C207 1.318(3) . ?
F12A C207 1.319(6) . ?
F13 C207 1.317(3) . ?
F13A C207 1.307(6) . ?
F14 C208 1.345(5) . ?
F14A C308 1.317(6) . ?
F15 C208 1.315(5) . ?
F15A C308 1.339(6) . ?
F16 C208 1.315(5) . ?
F16A C308 1.330(6) . ?
F17 C215 1.330(4) . ?
F18 C215 1.328(4) . ?
F19 C215 1.333(4) . ?
F20 C216 1.322(4) . ?
F20A C216 1.291(5) . ?
F21 C216 1.285(4) . ?
F21A C216 1.287(5) . ?
F22 C216 1.334(4) . ?
F22A C216 1.343(5) . ?
F23 C223 1.336(4) . ?
F23A C323 1.338(7) . ?
F24 C223 1.330(4) . ?
F24A C323 1.332(7) . ?
F25 C223 1.341(4) . ?
F25A C323 1.343(7) . ?
F26 C224 1.323(4) . ?
F27 C224 1.320(4) . ?
F28 C224 1.337(4) . ?
F29 C231 1.323(3) . ?
F29A C231 1.331(6) . ?
F30 C231 1.294(4) . ?
F30A C231 1.288(6) . ?
F31 C231 1.314(3) . ?
F31A C231 1.299(6) . ?
F32 C232 1.343(4) . ?
F32A C232 1.359(6) . ?
F33 C232 1.323(5) . ?
F33A C232 1.298(5) . ?
F34 C232 1.316(4) . ?
F34A C232 1.337(5) . ?
C201 C202 1.397(3) . ?
C201 C206 1.399(3) . ?
C201 B200 1.638(4) . ?
C202 C203 1.392(4) . ?
C203 C204 1.377(4) . ?
C203 C207 1.498(3) . ?
C204 C205 1.387(4) . ?
C205 C206 1.382(4) . ?
C205 C208 1.507(5) . ?
C205 C308 1.505(7) . ?
C209 C210 1.400(3) . ?
C209 C214 1.398(3) . ?
C209 B200 1.646(3) . ?
C210 C211 1.389(3) . ?
C211 C212 1.386(4) . ?
C211 C215 1.498(4) . ?
C212 C213 1.380(4) . ?
C213 C214 1.388(3) . ?
C213 C216 1.496(4) . ?
C217 C218 1.403(3) . ?
C217 C222 1.390(3) . ?
C217 B200 1.639(3) . ?
C218 C219 1.377(3) . ?
C219 C220 1.388(4) . ?
C219 C223 1.499(4) . ?
C219 C323 1.525(8) . ?
C220 C221 1.378(4) . ?
C221 C222 1.390(3) . ?
C221 C224 1.495(4) . ?
C225 C226 1.403(3) . ?
C225 C230 1.399(3) . ?
C225 B200 1.645(3) . ?
C226 C227 1.393(3) . ?
C227 C228 1.380(4) . ?
C227 C231 1.504(4) . ?
C228 C229 1.384(4) . ?
C229 C230 1.396(3) . ?
C229 C232 1.491(4) . ?
